data_2019410
loop_
_publ_author_name
'Li, Ai-Guo'
'Liu, Qi-Kui'
'Li, Yan-An'
'Liu, Zhi-Xian'
'Dong, Yu-Bin'

_publ_section_title
;
 Three one-dimensional coordination polymers based on
 1,1'-bis(pyridin-4-ylmethyl)-2,2'-bi-1<i>H</i>-benzimidazole and
 Hg<i>X</i>~2~ (<i>X</i> = Cl, Br and I)
;
_journal_coeditor_code GZ3240
_journal_issue 1
_journal_name_full 'Acta Crystallographica Section C'
_journal_page_first 37
_journal_page_last 42
_journal_paper_doi 10.1107/S2053229613031598
_journal_volume 70
_journal_year 2014
_chemical_formula_iupac 'C26 H20 N6'
_chemical_formula_moiety 'C26 H20 N6'
_chemical_formula_sum 'C26 H20 N6'
_chemical_formula_weight 416.48
_chemical_name_systematic
;
1,1'-Bis(pyridin-4-ylmethyl)-2,2'-bi-1<i>H</i>-benzimidazole
;
_space_group_IT_number 2
_symmetry_cell_setting triclinic
_symmetry_space_group_name_Hall '-P 1'
_symmetry_space_group_name_H-M 'P -1'
_atom_sites_solution_hydrogens geom
_atom_sites_solution_primary direct
_atom_sites_solution_secondary difmap
_audit_creation_method SHELXL97
_cell_angle_alpha 106.389(5)
_cell_angle_beta 103.167(5)
_cell_angle_gamma 98.409(5)
_cell_formula_units_Z 2
_cell_length_a 10.094(4)
_cell_length_b 10.183(4)
_cell_length_c 10.972(4)
_cell_measurement_reflns_used 1073
_cell_measurement_temperature 298(2)
_cell_measurement_theta_max 22.591
_cell_measurement_theta_min 2.413
_cell_volume 1026.4(7)
_computing_cell_refinement 'SMART (Bruker, 2003)'
_computing_data_collection 'SMART (Bruker, 2003)'
_computing_data_reduction 'SAINT (Bruker, 2003)'
_computing_molecular_graphics 'SHELXTL (Sheldrick, 2008)'
_computing_publication_material 'SHELXTL (Sheldrick, 2008)'
_computing_structure_refinement 'SHELXL97 (Sheldrick, 2008)'
_computing_structure_solution 'SHELXS-97 (Sheldrick, 2008)'
_diffrn_ambient_temperature 298(2)
_diffrn_measured_fraction_theta_full 0.984
_diffrn_measured_fraction_theta_max 0.984
_diffrn_measurement_device_type 'Bruker SMART CCD area-detector'
_diffrn_measurement_method 'phi and omega scans'
_diffrn_radiation_monochromator graphite
_diffrn_radiation_source 'fine-focus sealed tube'
_diffrn_radiation_type MoK\a
_diffrn_radiation_wavelength 0.71073
_diffrn_reflns_av_R_equivalents 0.0370
_diffrn_reflns_av_sigmaI/netI 0.0689
_diffrn_reflns_limit_h_max 12
_diffrn_reflns_limit_h_min -12
_diffrn_reflns_limit_k_max 8
_diffrn_reflns_limit_k_min -12
_diffrn_reflns_limit_l_max 13
_diffrn_reflns_limit_l_min -10
_diffrn_reflns_number 5451
_diffrn_reflns_theta_full 25.51
_diffrn_reflns_theta_max 25.51
_diffrn_reflns_theta_min 2.02
_exptl_absorpt_coefficient_mu 0.084
_exptl_absorpt_correction_T_max 0.992
_exptl_absorpt_correction_T_min 0.986
_exptl_absorpt_correction_type multi-scan
_exptl_absorpt_process_details '(SADABS; Bruker, 2003)'
_exptl_crystal_colour yellow
_exptl_crystal_density_diffrn 1.348
_exptl_crystal_density_method 'not measured'
_exptl_crystal_description block
_exptl_crystal_F_000 436
_exptl_crystal_size_max 0.21
_exptl_crystal_size_mid 0.14
_exptl_crystal_size_min 0.10
_refine_diff_density_max 0.305
_refine_diff_density_min -0.284
_refine_ls_extinction_method none
_refine_ls_goodness_of_fit_ref 1.014
_refine_ls_hydrogen_treatment constr
_refine_ls_matrix_type full
_refine_ls_number_parameters 289
_refine_ls_number_reflns 3762
_refine_ls_number_restraints 0
_refine_ls_restrained_S_all 1.014
_refine_ls_R_factor_all 0.1175
_refine_ls_R_factor_gt 0.0774
_refine_ls_shift/su_max 0.000
_refine_ls_shift/su_mean 0.000
_refine_ls_structure_factor_coef Fsqd
_refine_ls_weighting_details 'calc w=1/[\s^2^(Fo^2^)+(0.0943P)^2^+0.0000P] where P=(Fo^2^+2Fc^2^)/3'
_refine_ls_weighting_scheme calc
_refine_ls_wR_factor_gt 0.1788
_refine_ls_wR_factor_ref 0.1997
_reflns_number_gt 2341
_reflns_number_total 3762
_reflns_threshold_expression I>2sigma(I)
_cod_data_source_file gz3240sup1.cif
_cod_data_source_block I
_cod_original_cell_volume 1026.4(6)
_cod_database_code 2019410

loop_
_symmetry_equiv_pos_as_xyz
'x, y, z'
'-x, -y, -z'

loop_
_atom_site_type_symbol
_atom_site_label
_atom_site_fract_x
_atom_site_fract_y
_atom_site_fract_z
_atom_site_U_iso_or_equiv
_atom_site_adp_type
_atom_site_calc_flag
_atom_site_refinement_flags
_atom_site_occupancy
_atom_site_symmetry_multiplicity
C C1 0.4589(4) -0.0172(4) 0.1635(4) 0.0661(10) Uani d . 1 1
H H1 0.4161 -0.1078 0.1552 0.079 Uiso calc R 1 1
C C2 0.3778(4) 0.0619(3) 0.1108(3) 0.0568(9) Uani d . 1 1
H H2 0.2827 0.0254 0.0703 0.068 Uiso calc R 1 1
C C3 0.4378(3) 0.1945(3) 0.1182(3) 0.0427(7) Uani d . 1 1
C C4 0.5782(3) 0.2430(3) 0.1807(3) 0.0535(9) Uani d . 1 1
H H4 0.6240 0.3325 0.1887 0.064 Uiso calc R 1 1
C C5 0.6503(4) 0.1551(4) 0.2316(3) 0.0600(9) Uani d . 1 1
H H5 0.7455 0.1890 0.2733 0.072 Uiso calc R 1 1
C C6 0.3519(3) 0.2804(3) 0.0548(3) 0.0503(8) Uani d . 1 1
H H6A 0.3428 0.2499 -0.0394 0.060 Uiso calc R 1 1
H H6B 0.2590 0.2622 0.0656 0.060 Uiso calc R 1 1
C C7 0.4875(3) 0.5212(3) 0.0652(3) 0.0414(7) Uani d . 1 1
C C8 0.4107(3) 0.5116(3) 0.2359(3) 0.0446(8) Uani d . 1 1
C C9 0.4877(3) 0.6449(3) 0.2585(3) 0.0468(8) Uani d . 1 1
C C10 0.5095(4) 0.7521(4) 0.3783(3) 0.0604(9) Uani d . 1 1
H H10 0.5604 0.8422 0.3948 0.072 Uiso calc R 1 1
C C11 0.4526(4) 0.7180(4) 0.4694(4) 0.0660(10) Uani d . 1 1
H H11 0.4671 0.7864 0.5508 0.079 Uiso calc R 1 1
C C12 0.3733(4) 0.5841(4) 0.4454(4) 0.0637(10) Uani d . 1 1
H H12 0.3338 0.5668 0.5097 0.076 Uiso calc R 1 1
C C13 0.3525(3) 0.4777(4) 0.3292(3) 0.0551(9) Uani d . 1 1
H H13 0.3020 0.3876 0.3135 0.066 Uiso calc R 1 1
C C14 0.0140(3) 0.5264(3) 0.5713(3) 0.0413(7) Uani d . 1 1
C C15 0.0878(3) 0.5416(3) 0.7811(3) 0.0456(8) Uani d . 1 1
C C16 0.0232(3) 0.6517(3) 0.7687(3) 0.0473(8) Uani d . 1 1
C C17 0.0148(4) 0.7520(4) 0.8792(4) 0.0612(10) Uani d . 1 1
H H17 -0.0283 0.8252 0.8715 0.073 Uiso calc R 1 1
C C18 0.0719(4) 0.7413(4) 1.0015(4) 0.0678(11) Uani d . 1 1
H H18 0.0675 0.8079 1.0776 0.081 Uiso calc R 1 1
C C19 0.1369(4) 0.6304(4) 1.0125(4) 0.0678(11) Uani d . 1 1
H H19 0.1758 0.6259 1.0962 0.081 Uiso calc R 1 1
C C20 0.1445(3) 0.5300(4) 0.9045(3) 0.0580(9) Uani d . 1 1
H H20 0.1861 0.4560 0.9126 0.070 Uiso calc R 1 1
C C21 0.1332(3) 0.3328(3) 0.6268(3) 0.0511(8) Uani d . 1 1
H H21A 0.2264 0.3508 0.6857 0.061 Uiso calc R 1 1
H H21B 0.1399 0.3066 0.5367 0.061 Uiso calc R 1 1
C C22 0.0419(3) 0.2130(3) 0.6430(3) 0.0448(8) Uani d . 1 1
C C23 -0.1013(3) 0.1973(4) 0.6203(3) 0.0555(9) Uani d . 1 1
H H23 -0.1450 0.2643 0.5966 0.067 Uiso calc R 1 1
C C24 -0.1775(4) 0.0819(4) 0.6332(4) 0.0681(11) Uani d . 1 1
H H24 -0.2732 0.0739 0.6181 0.082 Uiso calc R 1 1
C C25 0.0122(5) -0.0037(4) 0.6856(4) 0.0721(11) Uani d . 1 1
H H25 0.0527 -0.0737 0.7067 0.087 Uiso calc R 1 1
C C26 0.0983(4) 0.1086(3) 0.6771(3) 0.0538(9) Uani d . 1 1
H H26 0.1939 0.1143 0.6942 0.065 Uiso calc R 1 1
N N1 0.5940(3) 0.0277(3) 0.2252(3) 0.0631(8) Uani d . 1 1
N N2 0.4121(3) 0.4319(2) 0.1107(2) 0.0440(6) Uani d . 1 1
N N3 0.5341(3) 0.6494(3) 0.1504(2) 0.0491(7) Uani d . 1 1
N N4 -0.0216(3) 0.6393(3) 0.6362(2) 0.0480(7) Uani d . 1 1
N N5 0.0810(3) 0.4621(2) 0.6554(2) 0.0454(7) Uani d . 1 1
N N6 -0.1243(4) -0.0196(3) 0.6660(3) 0.0762(10) Uani d . 1 1

loop_
_atom_site_aniso_label
_atom_site_aniso_U_11
_atom_site_aniso_U_22
_atom_site_aniso_U_33
_atom_site_aniso_U_12
_atom_site_aniso_U_13
_atom_site_aniso_U_23
C1 0.070(3) 0.042(2) 0.083(3) 0.0096(19) 0.016(2) 0.0215(19)
C2 0.045(2) 0.045(2) 0.075(2) 0.0044(16) 0.0062(17) 0.0237(18)
C3 0.0409(18) 0.0437(18) 0.0431(17) 0.0078(15) 0.0110(13) 0.0152(14)
C4 0.045(2) 0.0462(19) 0.068(2) 0.0060(16) 0.0105(16) 0.0233(17)
C5 0.043(2) 0.062(2) 0.078(3) 0.0157(18) 0.0138(17) 0.027(2)
C6 0.0442(19) 0.0454(19) 0.0529(19) 0.0010(15) -0.0001(14) 0.0190(16)
C7 0.0342(16) 0.0380(17) 0.0506(17) 0.0125(14) 0.0018(13) 0.0182(15)
C8 0.0327(16) 0.0485(19) 0.057(2) 0.0176(15) 0.0050(14) 0.0255(16)
C9 0.0360(17) 0.051(2) 0.055(2) 0.0221(15) 0.0066(14) 0.0187(16)
C10 0.061(2) 0.052(2) 0.063(2) 0.0231(18) 0.0131(18) 0.0111(18)
C11 0.062(2) 0.079(3) 0.053(2) 0.032(2) 0.0117(18) 0.011(2)
C12 0.053(2) 0.083(3) 0.059(2) 0.028(2) 0.0145(17) 0.026(2)
C13 0.0417(19) 0.063(2) 0.068(2) 0.0195(17) 0.0081(16) 0.0338(19)
C14 0.0355(17) 0.0366(16) 0.0543(17) 0.0120(14) 0.0063(14) 0.0220(15)
C15 0.0358(17) 0.0479(19) 0.052(2) 0.0072(15) 0.0065(14) 0.0210(16)
C16 0.0427(18) 0.0427(18) 0.053(2) 0.0018(15) 0.0116(14) 0.0156(16)
C17 0.062(2) 0.052(2) 0.068(2) 0.0067(18) 0.0186(19) 0.0195(19)
C18 0.069(3) 0.069(3) 0.057(2) 0.004(2) 0.0188(19) 0.013(2)
C19 0.059(2) 0.083(3) 0.054(2) 0.003(2) 0.0057(17) 0.025(2)
C20 0.044(2) 0.072(2) 0.058(2) 0.0114(18) 0.0055(16) 0.0310(19)
C21 0.0426(19) 0.056(2) 0.063(2) 0.0263(16) 0.0109(15) 0.0278(17)
C22 0.0495(19) 0.0436(18) 0.0411(17) 0.0201(15) 0.0067(14) 0.0135(14)
C23 0.047(2) 0.052(2) 0.066(2) 0.0186(17) 0.0061(16) 0.0213(17)
C24 0.058(2) 0.059(2) 0.083(3) 0.014(2) 0.020(2) 0.017(2)
C25 0.093(3) 0.052(2) 0.092(3) 0.037(2) 0.038(2) 0.034(2)
C26 0.060(2) 0.050(2) 0.059(2) 0.0294(18) 0.0170(16) 0.0211(17)
N1 0.062(2) 0.0549(19) 0.078(2) 0.0198(16) 0.0182(16) 0.0281(16)
N2 0.0424(15) 0.0386(14) 0.0480(15) 0.0101(12) 0.0032(11) 0.0167(12)
N3 0.0462(16) 0.0450(16) 0.0546(17) 0.0136(13) 0.0069(13) 0.0182(14)
N4 0.0518(17) 0.0404(15) 0.0551(17) 0.0143(13) 0.0117(13) 0.0214(13)
N5 0.0400(15) 0.0429(15) 0.0556(17) 0.0157(12) 0.0072(12) 0.0217(13)
N6 0.088(3) 0.053(2) 0.099(3) 0.0219(19) 0.039(2) 0.0302(18)

loop_
_atom_type_symbol
_atom_type_description
_atom_type_scat_dispersion_real
_atom_type_scat_dispersion_imag
_atom_type_scat_source
C C 0.0033 0.0016 'International Tables Vol C Tables 4.2.6.8 and 6.1.1.4'
H H 0.0000 0.0000 'International Tables Vol C Tables 4.2.6.8 and 6.1.1.4'
N N 0.0061 0.0033 'International Tables Vol C Tables 4.2.6.8 and 6.1.1.4'

loop_
_geom_angle_atom_site_label_1
_geom_angle_atom_site_label_2
_geom_angle_atom_site_label_3
_geom_angle_site_symmetry_3
_geom_angle
N1 C1 C2 . 124.1(3)
N1 C1 H1 . 118.0
C2 C1 H1 . 118.0
C3 C2 C1 . 119.6(3)
C3 C2 H2 . 120.2
C1 C2 H2 . 120.2
C2 C3 C4 . 117.4(3)
C2 C3 C6 . 120.4(3)
C4 C3 C6 . 122.1(3)
C3 C4 C5 . 118.4(3)
C3 C4 H4 . 120.8
C5 C4 H4 . 120.8
N1 C5 C4 . 124.8(3)
N1 C5 H5 . 117.6
C4 C5 H5 . 117.6
N2 C6 C3 . 113.4(2)
N2 C6 H6A . 108.9
C3 C6 H6A . 108.9
N2 C6 H6B . 108.9
C3 C6 H6B . 108.9
H6A C6 H6B . 107.7
N3 C7 N2 . 113.0(3)
N3 C7 C7 2_665 123.4(3)
N2 C7 C7 2_665 123.6(3)
C9 C8 C13 . 122.5(3)
C9 C8 N2 . 105.6(3)
C13 C8 N2 . 132.0(3)
N3 C9 C8 . 110.5(3)
N3 C9 C10 . 129.0(3)
C8 C9 C10 . 120.5(3)
C11 C10 C9 . 116.7(3)
C11 C10 H10 . 121.6
C9 C10 H10 . 121.6
C10 C11 C12 . 122.5(3)
C10 C11 H11 . 118.7
C12 C11 H11 . 118.7
C13 C12 C11 . 121.4(3)
C13 C12 H12 . 119.3
C11 C12 H12 . 119.3
C12 C13 C8 . 116.4(3)
C12 C13 H13 . 121.8
C8 C13 H13 . 121.8
N4 C14 N5 . 112.1(3)
N4 C14 C14 2_566 124.4(3)
N5 C14 C14 2_566 123.4(3)
N5 C15 C20 . 132.3(3)
N5 C15 C16 . 106.5(3)
C20 C15 C16 . 121.3(3)
C17 C16 N4 . 130.2(3)
C17 C16 C15 . 120.5(3)
N4 C16 C15 . 109.3(3)
C18 C17 C16 . 118.2(4)
C18 C17 H17 . 120.9
C16 C17 H17 . 120.9
C17 C18 C19 . 120.6(3)
C17 C18 H18 . 119.7
C19 C18 H18 . 119.7
C20 C19 C18 . 121.8(4)
C20 C19 H19 . 119.1
C18 C19 H19 . 119.1
C19 C20 C15 . 117.5(4)
C19 C20 H20 . 121.2
C15 C20 H20 . 121.2
N5 C21 C22 . 112.8(2)
N5 C21 H21A . 109.0
C22 C21 H21A . 109.0
N5 C21 H21B . 109.0
C22 C21 H21B . 109.0
H21A C21 H21B . 107.8
C26 C22 C23 . 116.7(3)
C26 C22 C21 . 120.1(3)
C23 C22 C21 . 123.1(3)
C24 C23 C22 . 119.2(3)
C24 C23 H23 . 120.4
C22 C23 H23 . 120.4
N6 C24 C23 . 124.7(4)
N6 C24 H24 . 117.7
C23 C24 H24 . 117.7
N6 C25 C26 . 124.8(3)
N6 C25 H25 . 117.6
C26 C25 H25 . 117.6
C25 C26 C22 . 119.4(3)
C25 C26 H26 . 120.3
C22 C26 H26 . 120.3
C5 N1 C1 . 115.6(3)
C7 N2 C8 . 106.0(2)
C7 N2 C6 . 131.4(3)
C8 N2 C6 . 122.4(3)
C7 N3 C9 . 105.0(3)
C14 N4 C16 . 105.8(3)
C15 N5 C14 . 106.3(3)
C15 N5 C21 . 122.8(3)
C14 N5 C21 . 130.8(3)
C25 N6 C24 . 115.3(3)

loop_
_geom_bond_atom_site_label_1
_geom_bond_atom_site_label_2
_geom_bond_site_symmetry_2
_geom_bond_distance
C1 N1 . 1.323(4)
C1 C2 . 1.376(5)
C1 H1 . 0.9300
C2 C3 . 1.369(4)
C2 H2 . 0.9300
C3 C4 . 1.372(4)
C3 C6 . 1.513(4)
C4 C5 . 1.389(5)
C4 H4 . 0.9300
C5 N1 . 1.314(4)
C5 H5 . 0.9300
C6 N2 . 1.466(4)
C6 H6A . 0.9700
C6 H6B . 0.9700
C7 N3 . 1.316(4)
C7 N2 . 1.372(4)
C7 C7 2_665 1.464(6)
C8 C9 . 1.386(4)
C8 C13 . 1.388(4)
C8 N2 . 1.389(4)
C9 N3 . 1.380(4)
C9 C10 . 1.399(4)
C10 C11 . 1.360(5)
C10 H10 . 0.9300
C11 C12 . 1.397(5)
C11 H11 . 0.9300
C12 C13 . 1.370(5)
C12 H12 . 0.9300
C13 H13 . 0.9300
C14 N4 . 1.317(4)
C14 N5 . 1.387(4)
C14 C14 2_566 1.448(6)
C15 N5 . 1.369(4)
C15 C20 . 1.390(4)
C15 C16 . 1.399(4)
C16 C17 . 1.377(4)
C16 N4 . 1.383(4)
C17 C18 . 1.376(5)
C17 H17 . 0.9300
C18 C19 . 1.406(5)
C18 H18 . 0.9300
C19 C20 . 1.355(5)
C19 H19 . 0.9300
C20 H20 . 0.9300
C21 N5 . 1.468(4)
C21 C22 . 1.495(4)
C21 H21A . 0.9700
C21 H21B . 0.9700
C22 C26 . 1.378(4)
C22 C23 . 1.387(4)
C23 C24 . 1.368(5)
C23 H23 . 0.9300
C24 N6 . 1.330(5)
C24 H24 . 0.9300
C25 N6 . 1.324(5)
C25 C26 . 1.370(5)
C25 H25 . 0.9300
C26 H26 . 0.9300

loop_
_geom_torsion_atom_site_label_1
_geom_torsion_atom_site_label_2
_geom_torsion_atom_site_label_3
_geom_torsion_atom_site_label_4
_geom_torsion_site_symmetry_1
_geom_torsion
N1 C1 C2 C3 . 1.5(6)
C1 C2 C3 C4 . -0.8(5)
C1 C2 C3 C6 . 176.9(3)
C2 C3 C4 C5 . 0.2(5)
C6 C3 C4 C5 . -177.5(3)
C3 C4 C5 N1 . -0.3(5)
C2 C3 C6 N2 . 158.5(3)
C4 C3 C6 N2 . -23.9(4)
C13 C8 C9 N3 . 179.5(3)
N2 C8 C9 N3 . 0.9(3)
C13 C8 C9 C10 . -0.2(5)
N2 C8 C9 C10 . -178.8(3)
N3 C9 C10 C11 . -179.2(3)
C8 C9 C10 C11 . 0.4(5)
C9 C10 C11 C12 . -1.4(5)
C10 C11 C12 C13 . 2.2(5)
C11 C12 C13 C8 . -1.9(5)
C9 C8 C13 C12 . 0.9(5)
N2 C8 C13 C12 . 179.1(3)
N5 C15 C16 C17 . -179.1(3)
C20 C15 C16 C17 . 0.3(5)
N5 C15 C16 N4 . -0.4(3)
C20 C15 C16 N4 . 179.0(3)
N4 C16 C17 C18 . -178.2(3)
C15 C16 C17 C18 . 0.2(5)
C16 C17 C18 C19 . 0.0(5)
C17 C18 C19 C20 . -0.8(6)
C18 C19 C20 C15 . 1.2(5)
N5 C15 C20 C19 . 178.3(3)
C16 C15 C20 C19 . -1.0(5)
N5 C21 C22 C26 . -151.8(3)
N5 C21 C22 C23 . 30.8(4)
C26 C22 C23 C24 . 0.3(5)
C21 C22 C23 C24 . 177.8(3)
C22 C23 C24 N6 . -0.4(6)
N6 C25 C26 C22 . -1.5(6)
C23 C22 C26 C25 . 0.6(5)
C21 C22 C26 C25 . -177.1(3)
C4 C5 N1 C1 . 0.9(5)
C2 C1 N1 C5 . -1.5(6)
N3 C7 N2 C8 . 0.3(3)
C7 C7 N2 C8 2_665 -179.1(3)
N3 C7 N2 C6 . -174.3(3)
C7 C7 N2 C6 2_665 6.3(5)
C9 C8 N2 C7 . -0.7(3)
C13 C8 N2 C7 . -179.1(3)
C9 C8 N2 C6 . 174.5(2)
C13 C8 N2 C6 . -4.0(5)
C3 C6 N2 C7 . 101.2(3)
C3 C6 N2 C8 . -72.6(4)
N2 C7 N3 C9 . 0.3(3)
C7 C7 N3 C9 2_665 179.7(3)
C8 C9 N3 C7 . -0.8(3)
C10 C9 N3 C7 . 178.9(3)
N5 C14 N4 C16 . 0.1(3)
C14 C14 N4 C16 2_566 179.6(3)
C17 C16 N4 C14 . 178.8(3)
C15 C16 N4 C14 . 0.2(3)
C20 C15 N5 C14 . -178.9(3)
C16 C15 N5 C14 . 0.4(3)
C20 C15 N5 C21 . 3.2(5)
C16 C15 N5 C21 . -177.5(3)
N4 C14 N5 C15 . -0.4(3)
C14 C14 N5 C15 2_566 -179.9(3)
N4 C14 N5 C21 . 177.3(3)
C14 C14 N5 C21 2_566 -2.2(6)
C22 C21 N5 C15 . 72.9(4)
C22 C21 N5 C14 . -104.5(3)
C26 C25 N6 C24 . 1.4(6)
C23 C24 N6 C25 . -0.4(6)
